data_7710461
loop_
_publ_author_name
'Dong, Wen-Shuai'
'Cao , Wen-Li'
'Tariq, Qamar-un- Nisa'
'Wu, Xiaowei'
'Hu, Yong'
'Zhang, Chao'
'Zhang, Jianguo'

_publ_section_title
;
 Energetic bimetallic complexes as catalysts affect the thermal
 decomposition of ammonium perchlorate
;
_journal_name_full 'Dalton Transactions'
_journal_paper_doi 10.1039/D2DT00593J
_journal_year 2022
_chemical_formula_moiety 'C6 H8 K2 Mn N8 O14, 2(H2 O)'
_chemical_formula_sum 'C6 H12 K2 Mn N8 O16'
_chemical_formula_weight 585.38
_space_group_crystal_system triclinic
_space_group_IT_number 2
_space_group_name_Hall '-P 1'
_space_group_name_H-M_alt 'P -1'
_atom_sites_solution_hydrogens difmap
_atom_sites_solution_primary dual
_audit_creation_date 2019-10-18
_audit_creation_method
;
Olex2 1.2
(compiled 2018.05.29 svn.r3508 for OlexSys, GUI svn.r5506)
;
_audit_update_record
;
2022-04-25 deposited with the CCDC.	2022-06-06 downloaded from the CCDC.
;
_cell_angle_alpha 85.36(3)
_cell_angle_beta 78.15(3)
_cell_angle_gamma 78.30(3)
_cell_formula_units_Z 1
_cell_length_a 7.3804(15)
_cell_length_b 8.0849(16)
_cell_length_c 8.4020(17)
_cell_measurement_reflns_used 1905
_cell_measurement_temperature 163(2)
_cell_measurement_theta_max 31.0898
_cell_measurement_theta_min 2.4790
_cell_volume 480.06(18)
_computing_molecular_graphics 'Olex2 (Dolomanov et al., 2009)'
_computing_publication_material 'Olex2 (Dolomanov et al., 2009)'
_computing_structure_refinement 'ShelXL (Sheldrick, 2015)'
_computing_structure_solution 'ShelXT (Sheldrick, 2015)'
_diffrn_ambient_temperature 163.15
_diffrn_measured_fraction_theta_full 0.995
_diffrn_measured_fraction_theta_max 0.881
_diffrn_measurement_device_type 'multiwire proportional'
_diffrn_measurement_method 'phi and omega scans'
_diffrn_radiation_monochromator graphite
_diffrn_radiation_type MoK\a
_diffrn_radiation_wavelength 0.71073
_diffrn_reflns_av_R_equivalents 0.0412
_diffrn_reflns_av_unetI/netI 0.0400
_diffrn_reflns_Laue_measured_fraction_full 0.995
_diffrn_reflns_Laue_measured_fraction_max 0.881
_diffrn_reflns_limit_h_max 10
_diffrn_reflns_limit_h_min -10
_diffrn_reflns_limit_k_max 11
_diffrn_reflns_limit_k_min -11
_diffrn_reflns_limit_l_max 12
_diffrn_reflns_limit_l_min -12
_diffrn_reflns_number 6774
_diffrn_reflns_point_group_measured_fraction_full 0.995
_diffrn_reflns_point_group_measured_fraction_max 0.881
_diffrn_reflns_theta_full 25.242
_diffrn_reflns_theta_max 31.520
_diffrn_reflns_theta_min 3.413
_exptl_absorpt_coefficient_mu 1.223
_exptl_absorpt_correction_T_max 1.0000
_exptl_absorpt_correction_T_min 0.8483
_exptl_absorpt_correction_type multi-scan
_exptl_absorpt_process_details 'CrystalClear (Rigaku Inc., 2008)'
_exptl_crystal_colour colorless
_exptl_crystal_density_diffrn 2.025
_exptl_crystal_description block
_exptl_crystal_F_000 295
_exptl_crystal_size_max 0.15
_exptl_crystal_size_mid 0.14
_exptl_crystal_size_min 0.12
_refine_diff_density_max 0.551
_refine_diff_density_min -0.604
_refine_diff_density_rms 0.097
_refine_ls_extinction_method none
_refine_ls_goodness_of_fit_ref 1.079
_refine_ls_hydrogen_treatment constr
_refine_ls_matrix_type full
_refine_ls_number_parameters 151
_refine_ls_number_reflns 2819
_refine_ls_number_restraints 0
_refine_ls_restrained_S_all 1.079
_refine_ls_R_factor_all 0.0447
_refine_ls_R_factor_gt 0.0415
_refine_ls_shift/su_max 0.000
_refine_ls_shift/su_mean 0.000
_refine_ls_structure_factor_coef Fsqd
_refine_ls_weighting_details 'w=1/[\s^2^(Fo^2^)+(0.0474P)^2^+0.4955P] where P=(Fo^2^+2Fc^2^)/3'
_refine_ls_weighting_scheme calc
_refine_ls_wR_factor_gt 0.1031
_refine_ls_wR_factor_ref 0.1064
_reflns_Friedel_coverage 0.000
_reflns_number_gt 2619
_reflns_number_total 2819
_reflns_threshold_expression 'I > 2\s(I)'
_cod_data_source_file d2dt00593j2.cif
_cod_data_source_block bwn19428
_cod_database_code 7710461
_shelx_shelxl_version_number 2018/3
_shelx_space_group_comment
;
The symmetry employed for this shelxl refinement is uniquely defined
by the following loop, which should always be used as a source of
symmetry information in preference to the above space-group names.
They are only intended as comments.
;
_shelx_estimated_absorpt_t_max 0.867
_shelx_estimated_absorpt_t_min 0.838
_olex2_refinement_description
;
1. Fixed Uiso
 At 1.2 times of:
  All O(H,H) groups
2.a Riding coordinates:
 O6(H6A,H6B), O7(H7A,H7B), O8(H8A,H8B)
;
_olex2_submission_special_instructions 'No special instructions were received'

loop_
_space_group_symop_operation_xyz
'x, y, z'
'-x, -y, -z'

loop_
_atom_site_label
_atom_site_type_symbol
_atom_site_fract_x
_atom_site_fract_y
_atom_site_fract_z
_atom_site_U_iso_or_equiv
_atom_site_adp_type
_atom_site_occupancy
_atom_site_site_symmetry_order
_atom_site_calc_flag
_atom_site_refinement_flags_posn
_atom_site_refinement_flags_adp
_atom_site_refinement_flags_occupancy
_atom_site_disorder_assembly
_atom_site_disorder_group
Mn1 Mn 0.500000 0.000000 0.500000 0.01315(11) Uani 1 2 d S T P C .
O1 O -0.1585(2) 0.5585(2) 0.8870(2) 0.0249(3) Uani 1 1 d . . . . .
O2 O -0.0854(2) 0.2847(2) 0.8693(2) 0.0244(3) Uani 1 1 d . . . A 2
O3 O 0.2411(2) 0.15259(17) 0.61903(17) 0.0157(3) Uani 1 1 d . . . . .
O4 O 0.5016(2) 0.20844(18) 0.31503(17) 0.0184(3) Uani 1 1 d . . . . .
O5 O 0.5030(2) 0.47098(19) 0.23579(18) 0.0198(3) Uani 1 1 d . . . B 2
O6 O 0.6507(2) 0.11887(18) 0.64027(18) 0.0175(3) Uani 1 1 d . . . . .
H6A H 0.682892 0.208994 0.598377 0.021 Uiso 1 1 d R . . C .
H6B H 0.752062 0.059414 0.658947 0.021 Uiso 1 1 d R . . . .
N1 N -0.0584(2) 0.4292(2) 0.8240(2) 0.0173(3) Uani 1 1 d . . . . .
N2 N 0.1123(2) 0.6017(2) 0.6290(2) 0.0171(3) Uani 1 1 d . . . . .
N3 N 0.2465(2) 0.5866(2) 0.4981(2) 0.0166(3) Uani 1 1 d . . . . .
N4 N 0.4429(2) 0.3656(2) 0.33888(19) 0.0141(3) Uani 1 1 d . . . . .
C1 C 0.0895(3) 0.4448(2) 0.6919(2) 0.0155(3) Uani 1 1 d . . . . .
C2 C 0.2159(3) 0.3140(2) 0.5996(2) 0.0140(3) Uani 1 1 d . . . . .
C3 C 0.3121(3) 0.4162(2) 0.4758(2) 0.0138(3) Uani 1 1 d . . . . .
K1 K 0.53450(6) 0.24718(6) 0.96967(5) 0.02010(12) Uani 1 1 d . . . C 1
O7 O -0.0342(2) 0.93557(19) 0.72539(19) 0.0214(3) Uani 1 1 d . . . . .
H7A H 0.047702 0.996769 0.701977 0.026 Uiso 1 1 d R . . . .
H7B H -0.001498 0.836339 0.692997 0.026 Uiso 1 1 d R . . . .
O8 O 0.2664(2) 0.0631(2) 0.96759(19) 0.0242(3) Uani 1 1 d . . . . .
H8A H 0.172487 0.072208 1.044386 0.029 Uiso 1 1 d R . . C .
H8B H 0.219907 0.097908 0.884986 0.029 Uiso 1 1 d R . . . .

loop_
_atom_site_aniso_label
_atom_site_aniso_U_11
_atom_site_aniso_U_22
_atom_site_aniso_U_33
_atom_site_aniso_U_23
_atom_site_aniso_U_13
_atom_site_aniso_U_12
Mn1 0.0141(2) 0.0107(2) 0.01376(19) -0.00093(14) -0.00156(14) -0.00124(14)
O1 0.0204(7) 0.0238(8) 0.0254(8) -0.0085(6) 0.0014(6) 0.0045(6)
O2 0.0231(8) 0.0201(8) 0.0278(8) 0.0008(6) 0.0013(6) -0.0060(6)
O3 0.0153(6) 0.0118(6) 0.0178(6) -0.0009(5) -0.0002(5) -0.0009(5)
O4 0.0250(7) 0.0121(6) 0.0154(6) -0.0010(5) -0.0007(5) -0.0005(5)
O5 0.0247(7) 0.0170(7) 0.0167(6) 0.0049(5) -0.0016(6) -0.0060(6)
O6 0.0191(7) 0.0151(7) 0.0194(7) -0.0001(5) -0.0053(5) -0.0043(5)
N1 0.0140(7) 0.0187(8) 0.0182(8) -0.0020(6) -0.0034(6) -0.0002(6)
N2 0.0166(8) 0.0149(8) 0.0197(8) -0.0025(6) -0.0037(6) -0.0017(6)
N3 0.0166(8) 0.0137(8) 0.0189(8) -0.0014(6) -0.0033(6) -0.0018(6)
N4 0.0156(7) 0.0133(7) 0.0136(7) 0.0007(6) -0.0033(6) -0.0030(6)
C1 0.0148(8) 0.0153(9) 0.0156(8) -0.0018(7) -0.0017(7) -0.0021(7)
C2 0.0134(8) 0.0140(8) 0.0154(8) -0.0018(6) -0.0050(6) -0.0017(6)
C3 0.0143(8) 0.0131(8) 0.0135(8) -0.0010(6) -0.0031(6) -0.0010(6)
K1 0.0245(2) 0.0178(2) 0.0168(2) 0.00011(15) -0.00156(16) -0.00390(17)
O7 0.0197(7) 0.0163(7) 0.0275(8) -0.0035(6) -0.0024(6) -0.0030(5)
O8 0.0247(8) 0.0246(8) 0.0215(7) -0.0001(6) -0.0045(6) -0.0009(6)

loop_
_atom_type_symbol
_atom_type_description
_atom_type_scat_dispersion_real
_atom_type_scat_dispersion_imag
_atom_type_scat_source
C C 0.0033 0.0016 'International Tables Vol C Tables 4.2.6.8 and 6.1.1.4'
H H 0.0000 0.0000 'International Tables Vol C Tables 4.2.6.8 and 6.1.1.4'
K K 0.2009 0.2494 'International Tables Vol C Tables 4.2.6.8 and 6.1.1.4'
Mn Mn 0.3368 0.7283 'International Tables Vol C Tables 4.2.6.8 and 6.1.1.4'
N N 0.0061 0.0033 'International Tables Vol C Tables 4.2.6.8 and 6.1.1.4'
O O 0.0106 0.0060 'International Tables Vol C Tables 4.2.6.8 and 6.1.1.4'

loop_
_geom_angle_atom_site_label_1
_geom_angle_atom_site_label_2
_geom_angle_atom_site_label_3
_geom_angle
_geom_angle_site_symmetry_1
_geom_angle_site_symmetry_3
_geom_angle_publ_flag
O3 Mn1 O3 180.0 . 2_656 ?
O3 Mn1 O4 84.60(6) 2_656 2_656 ?
O3 Mn1 O4 95.40(6) 2_656 . ?
O3 Mn1 O4 95.40(6) . 2_656 ?
O3 Mn1 O4 84.60(6) . . ?
O3 Mn1 O6 91.30(6) . 2_656 ?
O3 Mn1 O6 88.70(6) 2_656 2_656 ?
O3 Mn1 O6 91.30(6) 2_656 . ?
O3 Mn1 O6 88.70(6) . . ?
O4 Mn1 O4 180.0 . 2_656 ?
O6 Mn1 O4 91.54(6) 2_656 2_656 ?
O6 Mn1 O4 91.54(6) . . ?
O6 Mn1 O4 88.46(6) 2_656 . ?
O6 Mn1 O4 88.46(6) . 2_656 ?
O6 Mn1 O6 180.0 2_656 . ?
N1 O1 K1 150.34(14) . 2_567 ?
C2 O3 Mn1 119.66(13) . . ?
Mn1 O4 K1 137.12(7) . 1_554 ?
N4 O4 Mn1 127.00(12) . . ?
N4 O4 K1 94.38(11) . 1_554 ?
Mn1 O6 H6A 115.3 . . ?
Mn1 O6 H6B 115.2 . . ?
Mn1 O6 K1 130.26(6) . . ?
H6A O6 H6B 103.4 . . ?
K1 O6 H6A 93.9 . . ?
K1 O6 H6B 93.8 . . ?
O1 N1 O2 123.02(18) . . ?
O1 N1 C1 119.25(18) . . ?
O2 N1 C1 117.71(17) . . ?
N3 N2 C1 109.24(17) . . ?
N2 N3 C3 107.36(16) . . ?
O4 N4 C3 119.70(16) . . ?
O4 N4 K1 62.35(9) . 1_554 ?
O5 N4 O4 119.30(16) . . ?
O5 N4 C3 120.99(16) . . ?
C3 N4 K1 149.04(12) . 1_554 ?
N1 C1 C2 128.19(18) . . ?
N2 C1 N1 119.36(18) . . ?
N2 C1 C2 112.19(17) . . ?
O3 C2 C1 131.51(18) . . ?
O3 C2 C3 129.34(18) . . ?
C1 C2 C3 99.14(16) . . ?
N3 C3 C2 112.06(17) . . ?
N4 C3 N3 119.07(17) . . ?
N4 C3 C2 128.64(17) . . ?
O1 K1 N4 58.99(5) 2_567 1_556 ?
O1 K1 K1 103.80(5) 2_567 2_657 ?
O1 K1 K1 60.05(4) 2_567 2_667 ?
O1 K1 H8B 68.9 2_567 . ?
O4 K1 O1 73.56(6) 1_556 2_567 ?
O4 K1 O6 152.59(4) 1_556 . ?
O4 K1 N4 23.27(4) 1_556 1_556 ?
O4 K1 K1 81.17(4) 1_556 2_657 ?
O4 K1 K1 86.21(4) 1_556 2_667 ?
O4 K1 H8B 106.9 1_556 . ?
O6 K1 O1 126.32(5) . 2_567 ?
O6 K1 N4 174.57(4) . 1_556 ?
O6 K1 K1 75.87(4) . 2_657 ?
O6 K1 K1 119.29(4) . 2_667 ?
O6 K1 H8B 70.2 . . ?
N4 K1 K1 63.51(4) 1_556 2_667 ?
N4 K1 K1 102.28(4) 1_556 2_657 ?
N4 K1 H8B 112.9 1_556 . ?
K1 K1 K1 162.03(3) 2_667 2_657 ?
K1 K1 H8B 120.8 2_667 . ?
K1 K1 H8B 52.3 2_657 . ?
O8 K1 O1 70.26(5) . 2_567 ?
O8 K1 O1 134.40(6) 2_657 2_567 ?
O8 K1 O4 93.21(6) . 1_556 ?
O8 K1 O4 73.21(6) 2_657 1_556 ?
O8 K1 O6 79.61(5) 2_657 . ?
O8 K1 O6 79.05(5) . . ?
O8 K1 N4 102.96(5) . 1_556 ?
O8 K1 N4 95.64(6) 2_657 1_556 ?
O8 K1 K1 40.69(4) 2_657 2_657 ?
O8 K1 K1 40.68(4) . 2_657 ?
O8 K1 K1 145.38(4) 2_657 2_667 ?
O8 K1 K1 128.29(4) . 2_667 ?
O8 K1 O8 81.38(6) 2_657 . ?
O8 K1 H8B 15.3 . . ?
O8 K1 H8B 92.2 2_657 . ?
H7A O7 H7B 116.3 . . ?
K1 O8 K1 98.62(6) 2_657 . ?
K1 O8 H8A 102.6 2_657 . ?
K1 O8 H8A 118.7 . . ?
K1 O8 H8B 128.3 2_657 . ?
K1 O8 H8B 106.1 . . ?
H8A O8 H8B 103.9 . . ?

loop_
_geom_bond_atom_site_label_1
_geom_bond_atom_site_label_2
_geom_bond_distance
_geom_bond_site_symmetry_2
_geom_bond_publ_flag
Mn1 O3 2.1521(16) . ?
Mn1 O3 2.1521(16) 2_656 ?
Mn1 O4 2.1983(16) 2_656 ?
Mn1 O4 2.1983(16) . ?
Mn1 O6 2.1690(15) 2_656 ?
Mn1 O6 2.1690(15) . ?
O1 N1 1.239(2) . ?
O1 K1 2.9634(19) 2_567 ?
O2 N1 1.241(2) . ?
O3 C2 1.282(2) . ?
O4 N4 1.275(2) . ?
O4 K1 2.8586(16) 1_554 ?
O5 N4 1.244(2) . ?
O6 H6A 0.8400 . ?
O6 H6B 0.8400 . ?
O6 K1 2.9326(17) . ?
N1 C1 1.406(3) . ?
N2 N3 1.316(2) . ?
N2 C1 1.363(3) . ?
N3 C3 1.379(2) . ?
N4 C3 1.372(2) . ?
N4 K1 3.2176(19) 1_554 ?
C1 C2 1.423(3) . ?
C2 C3 1.437(3) . ?
K1 K1 4.0764(12) 2_667 ?
K1 K1 4.1090(12) 2_657 ?
K1 O8 2.7097(19) . ?
K1 O8 2.7092(19) 2_657 ?
K1 H8B 3.0509 . ?
O7 H7A 0.8401 . ?
O7 H7B 0.8401 . ?
O8 H8A 0.8400 . ?
O8 H8B 0.8400 . ?

loop_
_geom_torsion_atom_site_label_1
_geom_torsion_atom_site_label_2
_geom_torsion_atom_site_label_3
_geom_torsion_atom_site_label_4
_geom_torsion
_geom_torsion_site_symmetry_1
_geom_torsion_site_symmetry_2
_geom_torsion_site_symmetry_3
_geom_torsion_site_symmetry_4
_geom_torsion_publ_flag
Mn1 O3 C2 C1 -160.81(17) . . . . ?
Mn1 O3 C2 C3 18.3(3) . . . . ?
Mn1 O4 N4 O5 157.99(14) . . . . ?
Mn1 O4 N4 C3 -23.3(2) . . . . ?
Mn1 O4 N4 K1 -167.93(16) . . . 1_554 ?
O1 N1 C1 N2 -4.2(3) . . . . ?
O1 N1 C1 C2 -177.80(19) . . . . ?
O2 N1 C1 N2 173.93(18) . . . . ?
O2 N1 C1 C2 0.3(3) . . . . ?
O3 C2 C3 N3 -178.83(18) . . . . ?
O3 C2 C3 N4 6.8(3) . . . . ?
O4 N4 C3 N3 -178.51(17) . . . . ?
O4 N4 C3 C2 -4.5(3) . . . . ?
O5 N4 C3 N3 0.2(3) . . . . ?
O5 N4 C3 C2 174.21(18) . . . . ?
N1 C1 C2 O3 -7.2(3) . . . . ?
N1 C1 C2 C3 173.52(19) . . . . ?
N2 N3 C3 N4 174.63(17) . . . . ?
N2 N3 C3 C2 -0.3(2) . . . . ?
N2 C1 C2 O3 178.81(19) . . . . ?
N2 C1 C2 C3 -0.5(2) . . . . ?
N3 N2 C1 N1 -174.26(17) . . . . ?
N3 N2 C1 C2 0.3(2) . . . . ?
C1 N2 N3 C3 0.0(2) . . . . ?
C1 C2 C3 N3 0.5(2) . . . . ?
C1 C2 C3 N4 -173.87(19) . . . . ?
K1 O1 N1 C1 138.6(2) 2_567 . . . ?
K1 O4 N4 C3 144.65(15) 1_554 . . . ?
K1 N4 C3 N3 -93.5(3) 1_554 . . . ?
K1 N4 C3 C2 80.5(3) 1_554 . . . ?
